data_7014368
loop_
_publ_author_name
'Zheng, Ai-Xia'
'Ren, Zhi-Gang'
'Li, Ling-Ling'
'Shang, Hai'
'Li, Hong-Xi'
'Lang, Jian-Ping'

_publ_section_title
;
 Reactions of a gold(I) thiolate complex [Au(Tab)(2)](2)(PF(6))(2) (Tab
 = 4-(trimethylammonio)benzenethiolate) with diphosphine ligands.
;
_journal_issue 3
_journal_name_full 'Dalton transactions (Cambridge, England : 2003)'
_journal_page_first 589
_journal_page_last 596
_journal_paper_doi 10.1039/c0dt00620c
_journal_volume 40
_journal_year 2011
_chemical_formula_moiety '(C45 H52 Au2 N2 P2 S2), 4(H2 O), 0.5(C H4 O), 2(Cl)'
_chemical_formula_sum 'C45.5 H62 Au2 Cl2 N2 O4.5 P2 S2'
_chemical_formula_weight 1299.86
_chemical_name_systematic
;
?
;
_space_group_IT_number 14
_symmetry_cell_setting monoclinic
_symmetry_space_group_name_Hall '-P 2ybc'
_symmetry_space_group_name_H-M 'P 1 21/c 1'
_atom_sites_solution_hydrogens geom
_atom_sites_solution_primary direct
_atom_sites_solution_secondary difmap
_audit_creation_method SHELXL-97
_cell_angle_alpha 90.00
_cell_angle_beta 104.251(11)
_cell_angle_gamma 90.00
_cell_formula_units_Z 4
_cell_length_a 8.706(3)
_cell_length_b 29.885(8)
_cell_length_c 21.926(6)
_cell_measurement_reflns_used 14352
_cell_measurement_temperature 223(2)
_cell_measurement_theta_max 27.5087
_cell_measurement_theta_min 3.0140
_cell_volume 5529(3)
_computing_cell_refinement 'CrystalClear, Ver. 1.30 (Rigaku/MSC, 2001)'
_computing_data_collection 'CrystalClear, Ver. 1.30 (Rigaku/MSC, 2001)'
_computing_data_reduction 'CrystalStructure, Ver. 3.60 (Rigaku/MSC, 2004)'
_computing_molecular_graphics 'ORTEPII (Johnson, 1976)'
_computing_publication_material SHELXL97
_computing_structure_refinement 'SHELXL-97 (Sheldrick, 1997)'
_computing_structure_solution 'SHELXS-97 (Sheldrick, 1990)'
_diffrn_ambient_temperature 223(2)
_diffrn_measured_fraction_theta_full 0.947
_diffrn_measured_fraction_theta_max 0.947
_diffrn_measurement_device_type 'Rigaku MercuryCCD area detector'
_diffrn_measurement_method \w
_diffrn_radiation_monochromator graphite
_diffrn_radiation_source 'fine-focus sealed tube'
_diffrn_radiation_type MoK\a
_diffrn_radiation_wavelength 0.71075
_diffrn_reflns_av_R_equivalents 0.0493
_diffrn_reflns_av_sigmaI/netI 0.1119
_diffrn_reflns_limit_h_max 11
_diffrn_reflns_limit_h_min -11
_diffrn_reflns_limit_k_max 22
_diffrn_reflns_limit_k_min -38
_diffrn_reflns_limit_l_max 28
_diffrn_reflns_limit_l_min -18
_diffrn_reflns_number 23216
_diffrn_reflns_theta_full 27.45
_diffrn_reflns_theta_max 27.45
_diffrn_reflns_theta_min 3.01
_diffrn_standards_decay_% 0
_diffrn_standards_interval_count 0
_diffrn_standards_interval_time 0
_diffrn_standards_number 0
_exptl_absorpt_coefficient_mu 5.570
_exptl_absorpt_correction_T_max 0.6642
_exptl_absorpt_correction_T_min 0.1349
_exptl_absorpt_correction_type multi-scan
_exptl_absorpt_process_details 'Jacobson, R. (1998) Private communication to Rigaku Company, Tokyo, Japan.'
_exptl_crystal_colour Colorless
_exptl_crystal_density_diffrn 1.562
_exptl_crystal_density_method 'not measured'
_exptl_crystal_description prism
_exptl_crystal_F_000 2556
_exptl_crystal_size_max 0.60
_exptl_crystal_size_mid 0.12
_exptl_crystal_size_min 0.08
_refine_diff_density_max 2.530
_refine_diff_density_min -2.912
_refine_diff_density_rms 0.182
_refine_ls_extinction_method none
_refine_ls_goodness_of_fit_ref 1.087
_refine_ls_hydrogen_treatment constr
_refine_ls_matrix_type full
_refine_ls_number_parameters 544
_refine_ls_number_reflns 11978
_refine_ls_number_restraints 48
_refine_ls_restrained_S_all 1.086
_refine_ls_R_factor_all 0.1086
_refine_ls_R_factor_gt 0.0698
_refine_ls_shift/su_max 0.001
_refine_ls_shift/su_mean 0.000
_refine_ls_structure_factor_coef Fsqd
_refine_ls_weighting_details 'calc w=1/[\s^2^(Fo^2^)+(0.0731P)^2^+0.0000P] where P=(Fo^2^+2Fc^2^)/3'
_refine_ls_weighting_scheme calc
_refine_ls_wR_factor_gt 0.1763
_refine_ls_wR_factor_ref 0.2045
_reflns_number_gt 7547
_reflns_number_total 11978
_reflns_threshold_expression >2sigma(I)
_cod_data_source_file C0DT00620C.TXT
_cod_data_source_block 2^.^0.5MeOH^.^4H~2~O
_cod_depositor_comments
;
The following automatic conversions were performed:
'_exptl_absorpt_correction_type' value 'Multi-scan' changed to
'multi-scan' according to
'/home/saulius/struct/CIF-dictionaries/cif_core.dic' dictionary named
'cif_core.dic' version 2.4.1 from 2010-06-29.

Automatic conversion script
Id: cif_fix_enum 1555 2011-01-17 13:19:09Z saulius 
;
_cod_original_sg_symbol_H-M 'P 21/c'
_cod_original_formula_sum 'C45.50 H62 Au2 Cl2 N2 O4.50 P2 S2'
_cod_database_code 7014368

loop_
_symmetry_equiv_pos_as_xyz
'x, y, z'
'-x, y+1/2, -z+1/2'
'-x, -y, -z'
'x, -y-1/2, z-1/2'

loop_
_atom_site_label
_atom_site_type_symbol
_atom_site_fract_x
_atom_site_fract_y
_atom_site_fract_z
_atom_site_U_iso_or_equiv
_atom_site_adp_type
_atom_site_occupancy
_atom_site_symmetry_multiplicity
_atom_site_calc_flag
_atom_site_refinement_flags
_atom_site_disorder_assembly
_atom_site_disorder_group
Au1 Au 0.08570(5) 0.757142(15) 0.24529(2) 0.04094(15) Uani 1 1 d . . .
Au2 Au 0.72752(5) 0.754747(14) 0.24318(2) 0.03860(15) Uani 1 1 d . . .
S1 S 0.1022(3) 0.80586(12) 0.32868(16) 0.0557(9) Uani 1 1 d . . .
S2 S 0.7351(3) 0.81968(10) 0.18573(17) 0.0523(8) Uani 1 1 d . . .
P1 P 0.0820(3) 0.70726(10) 0.16606(14) 0.0390(7) Uani 1 1 d . . .
P2 P 0.7026(3) 0.68824(10) 0.29077(14) 0.0393(7) Uani 1 1 d . . .
C1 C 0.2981(11) 0.8277(4) 0.3543(5) 0.042(3) Uani 1 1 d . . .
C2 C 0.3250(13) 0.8628(4) 0.3974(6) 0.051(3) Uani 1 1 d . . .
H2C H 0.2394 0.8727 0.4130 0.061 Uiso 1 1 calc R . .
C3 C 0.4649(12) 0.8835(4) 0.4181(6) 0.051(3) Uani 1 1 d . . .
H3C H 0.4773 0.9067 0.4478 0.061 Uiso 1 1 calc R . .
C4 C 0.5899(13) 0.8697(4) 0.3948(5) 0.043(3) Uani 1 1 d . . .
C5 C 0.5718(14) 0.8350(4) 0.3518(6) 0.054(3) Uani 1 1 d . . .
H5A H 0.6578 0.8257 0.3361 0.065 Uiso 1 1 calc R . .
C6 C 0.4282(13) 0.8145(4) 0.3324(6) 0.054(3) Uani 1 1 d . . .
H6A H 0.4167 0.7908 0.3035 0.065 Uiso 1 1 calc R . .
C7 C 0.8653(12) 0.8563(4) 0.4552(6) 0.055(3) Uani 1 1 d . . .
H7A H 0.8709 0.8295 0.4307 0.082 Uiso 1 1 calc R . .
H7B H 0.8253 0.8486 0.4914 0.082 Uiso 1 1 calc R . .
H7C H 0.9703 0.8692 0.4693 0.082 Uiso 1 1 calc R . .
C8 C 0.7520(13) 0.9321(4) 0.4523(7) 0.062(4) Uani 1 1 d . . .
H8A H 0.6846 0.9545 0.4268 0.093 Uiso 1 1 calc R . .
H8B H 0.8590 0.9437 0.4662 0.093 Uiso 1 1 calc R . .
H8C H 0.7117 0.9251 0.4887 0.093 Uiso 1 1 calc R . .
C9 C 0.8149(15) 0.9048(5) 0.3584(7) 0.074(4) Uani 1 1 d . . .
H9A H 0.7447 0.9272 0.3343 0.111 Uiso 1 1 calc R . .
H9B H 0.8193 0.8791 0.3319 0.111 Uiso 1 1 calc R . .
H9C H 0.9203 0.9174 0.3733 0.111 Uiso 1 1 calc R . .
C10 C 0.5649(12) 0.8514(4) 0.1881(6) 0.046(3) Uani 1 1 d . . .
C11 C 0.5818(13) 0.8962(4) 0.1999(7) 0.060(4) Uani 1 1 d . . .
H11A H 0.6818 0.9095 0.2045 0.072 Uiso 1 1 calc R . .
C12 C 0.4533(13) 0.9228(4) 0.2053(6) 0.058(4) Uani 1 1 d . . .
H12A H 0.4660 0.9538 0.2117 0.070 Uiso 1 1 calc R . .
C13 C 0.3063(12) 0.9028(4) 0.2012(6) 0.045(3) Uani 1 1 d . . .
C14 C 0.2909(12) 0.8596(4) 0.1889(7) 0.058(4) Uani 1 1 d . . .
H14A H 0.1915 0.8461 0.1853 0.069 Uiso 1 1 calc R . .
C15 C 0.4142(13) 0.8336(4) 0.1814(7) 0.058(4) Uani 1 1 d . . .
H15A H 0.3968 0.8031 0.1715 0.070 Uiso 1 1 calc R . .
C16 C 0.0272(15) 0.9059(5) 0.2095(9) 0.096(6) Uani 1 1 d . . .
H16A H -0.0526 0.9257 0.2185 0.145 Uiso 1 1 calc R . .
H16B H 0.0506 0.8824 0.2410 0.145 Uiso 1 1 calc R . .
H16C H -0.0119 0.8927 0.1682 0.145 Uiso 1 1 calc R . .
C17 C 0.2202(16) 0.9528(5) 0.2770(7) 0.084(5) Uani 1 1 d . . .
H17A H 0.1329 0.9710 0.2829 0.126 Uiso 1 1 calc R . .
H17B H 0.3141 0.9712 0.2818 0.126 Uiso 1 1 calc R . .
H17C H 0.2410 0.9290 0.3082 0.126 Uiso 1 1 calc R . .
C18 C 0.1436(15) 0.9671(5) 0.1647(6) 0.068(4) Uani 1 1 d . . .
H18A H 0.0605 0.9862 0.1726 0.103 Uiso 1 1 calc R . .
H18B H 0.1091 0.9540 0.1231 0.103 Uiso 1 1 calc R . .
H18C H 0.2385 0.9847 0.1671 0.103 Uiso 1 1 calc R . .
C19 C -0.1032(11) 0.6771(4) 0.1360(5) 0.036(2) Uani 1 1 d . . .
C20 C -0.2397(13) 0.7022(4) 0.1102(5) 0.048(3) Uani 1 1 d . . .
H20A H -0.2327 0.7335 0.1101 0.058 Uiso 1 1 calc R . .
C21 C -0.3830(14) 0.6823(5) 0.0850(6) 0.065(4) Uani 1 1 d . . .
H21A H -0.4729 0.6996 0.0672 0.078 Uiso 1 1 calc R . .
C22 C -0.3920(15) 0.6371(5) 0.0865(6) 0.064(4) Uani 1 1 d . . .
H22A H -0.4900 0.6231 0.0697 0.077 Uiso 1 1 calc R . .
C23 C -0.2637(15) 0.6117(5) 0.1114(6) 0.066(4) Uani 1 1 d . . .
H23A H -0.2741 0.5804 0.1130 0.079 Uiso 1 1 calc R . .
C24 C -0.1132(14) 0.6319(4) 0.1353(6) 0.056(3) Uani 1 1 d . . .
H24A H -0.0223 0.6143 0.1503 0.067 Uiso 1 1 calc R . .
C25 C 0.1219(13) 0.7331(4) 0.0958(6) 0.047(3) Uani 1 1 d . . .
C26 C 0.0807(18) 0.7775(5) 0.0841(8) 0.076(4) Uani 1 1 d . . .
H26 H 0.0333 0.7937 0.1114 0.091 Uiso 1 1 calc R . .
C27 C 0.111(2) 0.7984(7) 0.0297(10) 0.115(7) Uani 1 1 d . . .
H27A H 0.0875 0.8287 0.0202 0.138 Uiso 1 1 calc R . .
C28 C 0.180(2) 0.7710(9) -0.0091(9) 0.105(8) Uani 1 1 d . . .
H28A H 0.2059 0.7838 -0.0444 0.126 Uiso 1 1 calc R . .
C29 C 0.2086(19) 0.7288(7) 0.0024(8) 0.086(5) Uani 1 1 d . . .
H29A H 0.2480 0.7117 -0.0263 0.103 Uiso 1 1 calc R . .
C30 C 0.1833(14) 0.7085(5) 0.0546(6) 0.064(4) Uani 1 1 d . . .
H30A H 0.2075 0.6780 0.0623 0.077 Uiso 1 1 calc R . .
C31 C 0.8737(12) 0.6521(4) 0.3026(5) 0.040(3) Uani 1 1 d . . .
C32 C 0.8661(13) 0.6091(4) 0.2825(6) 0.047(3) Uani 1 1 d . . .
H32A H 0.7675 0.5966 0.2626 0.056 Uiso 1 1 calc R . .
C33 C 1.0016(16) 0.5836(4) 0.2911(6) 0.064(4) Uani 1 1 d . . .
H33A H 0.9961 0.5543 0.2753 0.077 Uiso 1 1 calc R . .
C34 C 1.1476(14) 0.6016(5) 0.3234(7) 0.069(4) Uani 1 1 d . . .
H34A H 1.2404 0.5843 0.3296 0.082 Uiso 1 1 calc R . .
C35 C 1.1543(14) 0.6450(5) 0.3462(6) 0.058(3) Uani 1 1 d . . .
H35A H 1.2505 0.6573 0.3694 0.069 Uiso 1 1 calc R . .
C36 C 1.0167(13) 0.6699(4) 0.3341(6) 0.051(3) Uani 1 1 d . . .
H36 H 1.0209 0.6998 0.3477 0.062 Uiso 1 1 calc R . .
C37 C 0.6664(12) 0.6930(4) 0.3681(5) 0.043(2) Uani 1 1 d U . .
C38 C 0.715(2) 0.7305(5) 0.4031(7) 0.083(4) Uani 1 1 d U . .
H38A H 0.7622 0.7540 0.3859 0.099 Uiso 1 1 calc R . .
C39 C 0.695(3) 0.7344(6) 0.4626(8) 0.105(6) Uani 1 1 d U . .
H39A H 0.7324 0.7601 0.4864 0.126 Uiso 1 1 calc R . .
C40 C 0.622(2) 0.7017(7) 0.4880(7) 0.095(5) Uani 1 1 d U . .
H40A H 0.6058 0.7053 0.5285 0.114 Uiso 1 1 calc R . .
C41 C 0.5733(19) 0.6637(7) 0.4547(7) 0.099(5) Uani 1 1 d U . .
H41A H 0.5229 0.6411 0.4724 0.119 Uiso 1 1 calc R . .
C42 C 0.5973(18) 0.6576(6) 0.3934(6) 0.084(5) Uani 1 1 d U . .
H42A H 0.5680 0.6310 0.3708 0.100 Uiso 1 1 calc R . .
C43 C 0.2372(11) 0.6660(4) 0.1928(5) 0.042(3) Uani 1 1 d . . .
H43A H 0.2048 0.6448 0.2213 0.050 Uiso 1 1 calc R . .
H43B H 0.2544 0.6492 0.1566 0.050 Uiso 1 1 calc R . .
C44 C 0.3907(11) 0.6891(4) 0.2267(5) 0.048(3) Uani 1 1 d . . .
H44A H 0.3759 0.7024 0.2657 0.057 Uiso 1 1 calc R . .
H44B H 0.4125 0.7135 0.2002 0.057 Uiso 1 1 calc R . .
C45 C 0.5350(11) 0.6578(4) 0.2428(5) 0.046(3) Uani 1 1 d . . .
H45A H 0.5604 0.6473 0.2040 0.055 Uiso 1 1 calc R . .
H45B H 0.5114 0.6316 0.2659 0.055 Uiso 1 1 calc R . .
N1 N 0.7531(11) 0.8905(3) 0.4140(5) 0.047(2) Uani 1 1 d . . .
N2 N 0.1771(11) 0.9323(3) 0.2109(6) 0.061(3) Uani 1 1 d . . .
Cl1 Cl -0.4913(5) 0.54307(13) 0.2903(3) 0.133(2) Uani 1 1 d . . .
Cl2 Cl 0.2113(5) 0.92178(19) 0.5389(3) 0.145(3) Uani 1 1 d . . .
O1 O -0.1820(10) 0.9897(3) 0.2539(5) 0.087(3) Uani 1 1 d . . .
H1A H -0.1871 0.9896 0.2921 0.131 Uiso 1 1 d R . .
H1B H -0.2757 0.9958 0.2331 0.131 Uiso 1 1 d R . .
O2 O 0.0389(12) 0.9772(4) 0.6251(6) 0.115(4) Uani 1 1 d . . .
O4 O -0.256(3) 1.0118(8) 0.5725(8) 0.130(11) Uani 0.50 1 d P A 1
H4A H -0.2802 1.0150 0.5327 0.195 Uiso 0.50 1 d PR A 1
H4B H -0.1592 1.0042 0.5815 0.195 Uiso 0.50 1 d PR A 1
O3 O -0.5369(18) 0.9783(6) 0.6375(10) 0.260(13) Uani 1 1 d . B 1
H3A H -0.5628 0.9810 0.5977 0.390 Uiso 1 1 d R B 1
H3B H -0.4406 0.9701 0.6456 0.390 Uiso 1 1 d R B 1
O5 O 0.055(4) 1.0789(13) -0.0101(19) 0.197(15) Uiso 0.50 1 d P C 1
O6 O -0.287(4) 1.0715(14) -0.0184(19) 0.216(17) Uiso 0.50 1 d P D 1
C46 C 0.116(5) 1.0658(16) 0.050(2) 0.142(17) Uiso 0.50 1 d P . .

loop_
_atom_site_aniso_label
_atom_site_aniso_U_11
_atom_site_aniso_U_22
_atom_site_aniso_U_33
_atom_site_aniso_U_23
_atom_site_aniso_U_13
_atom_site_aniso_U_12
Au1 0.0312(2) 0.0438(3) 0.0460(3) -0.00881(19) 0.0059(2) -0.00258(18)
Au2 0.0315(2) 0.0349(2) 0.0485(3) 0.00076(18) 0.0082(2) 0.00380(17)
S1 0.0389(15) 0.066(2) 0.062(2) -0.0310(18) 0.0115(14) -0.0055(15)
S2 0.0451(16) 0.0382(15) 0.078(2) 0.0125(16) 0.0243(15) 0.0069(13)
P1 0.0366(14) 0.0390(15) 0.0399(17) -0.0060(13) 0.0064(12) -0.0054(12)
P2 0.0336(14) 0.0372(15) 0.0437(17) 0.0037(13) 0.0027(12) 0.0038(12)
C1 0.031(5) 0.055(7) 0.040(7) -0.013(6) 0.007(5) -0.004(5)
C2 0.048(7) 0.054(7) 0.052(8) -0.015(6) 0.015(6) 0.001(6)
C3 0.040(6) 0.051(7) 0.064(8) -0.022(6) 0.013(6) 0.002(6)
C4 0.046(6) 0.050(7) 0.030(6) 0.002(5) 0.003(5) 0.003(5)
C5 0.048(7) 0.056(8) 0.059(8) -0.019(7) 0.013(6) -0.005(6)
C6 0.043(6) 0.059(8) 0.057(8) -0.028(7) 0.006(6) 0.001(6)
C7 0.037(6) 0.065(8) 0.061(8) -0.009(7) 0.008(6) 0.007(6)
C8 0.045(7) 0.059(8) 0.082(10) -0.014(8) 0.014(7) -0.003(6)
C9 0.067(9) 0.077(10) 0.084(11) -0.004(9) 0.031(8) -0.014(8)
C10 0.041(6) 0.039(6) 0.060(8) 0.000(6) 0.013(5) -0.005(5)
C11 0.042(6) 0.037(6) 0.111(12) -0.010(7) 0.036(7) -0.018(5)
C12 0.044(7) 0.037(6) 0.088(10) -0.006(7) 0.006(7) -0.010(6)
C13 0.032(5) 0.045(6) 0.064(8) 0.010(6) 0.020(5) 0.004(5)
C14 0.028(5) 0.036(6) 0.111(12) 0.000(7) 0.020(6) -0.002(5)
C15 0.041(6) 0.034(6) 0.104(11) -0.001(7) 0.027(7) -0.004(5)
C16 0.052(8) 0.057(9) 0.185(19) 0.018(11) 0.038(10) 0.003(7)
C17 0.061(9) 0.095(13) 0.098(13) -0.016(11) 0.022(8) 0.011(9)
C18 0.069(8) 0.074(10) 0.067(9) 0.025(8) 0.026(7) 0.025(8)
C19 0.030(5) 0.049(6) 0.030(6) -0.012(5) 0.010(4) -0.003(5)
C20 0.051(7) 0.055(7) 0.039(7) 0.005(6) 0.012(5) -0.007(6)
C21 0.034(6) 0.095(12) 0.062(9) -0.024(9) 0.005(6) -0.018(7)
C22 0.048(7) 0.097(12) 0.051(8) -0.009(8) 0.018(6) -0.036(8)
C23 0.065(8) 0.070(9) 0.059(9) -0.013(7) 0.008(7) -0.039(8)
C24 0.056(7) 0.054(8) 0.054(8) 0.006(7) 0.007(6) -0.011(6)
C25 0.032(6) 0.063(8) 0.049(7) -0.003(6) 0.017(5) -0.001(6)
C26 0.098(11) 0.051(8) 0.085(12) 0.020(8) 0.035(9) 0.003(8)
C27 0.127(17) 0.089(14) 0.116(18) 0.052(13) 0.005(13) -0.024(13)
C28 0.067(11) 0.18(2) 0.069(13) 0.040(16) 0.016(9) -0.014(14)
C29 0.076(11) 0.127(17) 0.048(10) 0.015(11) 0.004(8) 0.006(12)
C30 0.049(7) 0.095(11) 0.045(8) 0.023(8) 0.008(6) 0.018(7)
C31 0.046(6) 0.038(6) 0.041(7) -0.003(5) 0.021(5) 0.001(5)
C32 0.045(6) 0.037(6) 0.058(8) 0.007(6) 0.011(6) 0.002(5)
C33 0.090(10) 0.042(7) 0.070(10) 0.015(7) 0.039(8) 0.018(7)
C34 0.039(7) 0.084(11) 0.089(11) 0.020(9) 0.029(7) 0.028(7)
C35 0.039(6) 0.065(9) 0.062(9) -0.004(7) -0.001(6) 0.006(6)
C36 0.048(7) 0.049(7) 0.057(8) 0.008(6) 0.013(6) 0.014(6)
C37 0.034(5) 0.060(7) 0.033(6) 0.004(5) 0.007(4) 0.013(5)
C38 0.144(13) 0.064(8) 0.040(7) -0.003(6) 0.024(8) -0.003(8)
C39 0.192(17) 0.079(10) 0.053(9) -0.010(8) 0.047(10) 0.010(10)
C40 0.109(12) 0.141(14) 0.046(9) -0.013(8) 0.039(8) 0.003(10)
C41 0.104(11) 0.148(14) 0.056(9) -0.005(9) 0.042(9) -0.043(11)
C42 0.098(10) 0.114(11) 0.039(7) -0.003(7) 0.020(7) -0.041(9)
C43 0.043(6) 0.043(6) 0.038(6) -0.002(5) 0.006(5) -0.001(5)
C44 0.047(6) 0.050(7) 0.050(7) -0.002(6) 0.018(5) 0.008(6)
C45 0.033(5) 0.059(7) 0.043(7) -0.012(6) 0.003(5) 0.009(5)
N1 0.050(5) 0.046(6) 0.045(6) -0.006(5) 0.014(5) 0.003(5)
N2 0.046(6) 0.045(6) 0.087(9) 0.006(6) 0.009(6) -0.005(5)
Cl1 0.063(2) 0.047(2) 0.287(8) 0.014(3) 0.041(3) 0.005(2)
Cl2 0.080(3) 0.115(4) 0.207(6) -0.065(4) -0.025(3) 0.014(3)
O1 0.069(6) 0.069(7) 0.130(10) 0.000(7) 0.038(6) -0.006(6)
O2 0.097(8) 0.107(10) 0.128(11) -0.005(9) 0.001(7) -0.034(7)
O4 0.22(2) 0.13(2) 0.031(11) 0.007(12) 0.021(13) 0.14(2)
O3 0.175(14) 0.148(16) 0.35(3) -0.113(17) -0.129(16) 0.071(13)

loop_
_atom_type_symbol
_atom_type_description
_atom_type_scat_dispersion_real
_atom_type_scat_dispersion_imag
_atom_type_scat_source
C C 0.0033 0.0016 'International Tables Vol C Tables 4.2.6.8 and 6.1.1.4'
H H 0.0000 0.0000 'International Tables Vol C Tables 4.2.6.8 and 6.1.1.4'
Au Au -2.0133 8.8022 'International Tables Vol C Tables 4.2.6.8 and 6.1.1.4'
Cl Cl 0.1484 0.1585 'International Tables Vol C Tables 4.2.6.8 and 6.1.1.4'
N N 0.0061 0.0033 'International Tables Vol C Tables 4.2.6.8 and 6.1.1.4'
O O 0.0106 0.0060 'International Tables Vol C Tables 4.2.6.8 and 6.1.1.4'
P P 0.1023 0.0942 'International Tables Vol C Tables 4.2.6.8 and 6.1.1.4'
S S 0.1246 0.1234 'International Tables Vol C Tables 4.2.6.8 and 6.1.1.4'

loop_
_geom_angle_atom_site_label_1
_geom_angle_atom_site_label_2
_geom_angle_atom_site_label_3
_geom_angle
_geom_angle_site_symmetry_1
_geom_angle_site_symmetry_3
_geom_angle_publ_flag
P1 Au1 S1 176.85(11) . . ?
P1 Au1 Au2 98.47(7) . 1_455 ?
S1 Au1 Au2 83.86(7) . 1_455 ?
P2 Au2 S2 174.23(11) . . ?
P2 Au2 Au1 102.79(7) . 1_655 ?
S2 Au2 Au1 80.01(7) . 1_655 ?
C1 S1 Au1 110.3(4) . . ?
C10 S2 Au2 107.2(4) . . ?
C43 P1 C19 107.6(5) . . ?
C43 P1 C25 106.1(5) . . ?
C19 P1 C25 103.8(5) . . ?
C43 P1 Au1 109.2(4) . . ?
C19 P1 Au1 116.3(3) . . ?
C25 P1 Au1 113.2(4) . . ?
C37 P2 C31 103.9(5) . . ?
C37 P2 C45 106.4(5) . . ?
C31 P2 C45 107.4(5) . . ?
C37 P2 Au2 114.8(4) . . ?
C31 P2 Au2 114.8(4) . . ?
C45 P2 Au2 109.0(4) . . ?
C6 C1 C2 115.6(10) . . ?
C6 C1 S1 125.8(9) . . ?
C2 C1 S1 118.5(8) . . ?
C3 C2 C1 124.2(11) . . ?
C3 C2 H2C 117.9 . . ?
C1 C2 H2C 117.9 . . ?
C2 C3 C4 118.2(11) . . ?
C2 C3 H3C 120.9 . . ?
C4 C3 H3C 120.9 . . ?
C3 C4 C5 120.7(11) . . ?
C3 C4 N1 123.2(11) . . ?
C5 C4 N1 116.1(10) . . ?
C6 C5 C4 119.5(12) . . ?
C6 C5 H5A 120.3 . . ?
C4 C5 H5A 120.3 . . ?
C5 C6 C1 121.8(11) . . ?
C5 C6 H6A 119.1 . . ?
C1 C6 H6A 119.1 . . ?
N1 C7 H7A 109.5 . . ?
N1 C7 H7B 109.5 . . ?
H7A C7 H7B 109.5 . . ?
N1 C7 H7C 109.5 . . ?
H7A C7 H7C 109.5 . . ?
H7B C7 H7C 109.5 . . ?
N1 C8 H8A 109.5 . . ?
N1 C8 H8B 109.5 . . ?
H8A C8 H8B 109.5 . . ?
N1 C8 H8C 109.5 . . ?
H8A C8 H8C 109.5 . . ?
H8B C8 H8C 109.5 . . ?
N1 C9 H9A 109.5 . . ?
N1 C9 H9B 109.5 . . ?
H9A C9 H9B 109.5 . . ?
N1 C9 H9C 109.5 . . ?
H9A C9 H9C 109.5 . . ?
H9B C9 H9C 109.5 . . ?
C11 C10 C15 116.9(11) . . ?
C11 C10 S2 118.6(8) . . ?
C15 C10 S2 124.4(9) . . ?
C10 C11 C12 121.4(10) . . ?
C10 C11 H11A 119.3 . . ?
C12 C11 H11A 119.3 . . ?
C13 C12 C11 119.4(11) . . ?
C13 C12 H12A 120.3 . . ?
C11 C12 H12A 120.3 . . ?
C14 C13 C12 118.6(11) . . ?
C14 C13 N2 124.7(10) . . ?
C12 C13 N2 116.8(11) . . ?
C13 C14 C15 122.5(11) . . ?
C13 C14 H14A 118.7 . . ?
C15 C14 H14A 118.7 . . ?
C14 C15 C10 121.1(11) . . ?
C14 C15 H15A 119.4 . . ?
C10 C15 H15A 119.4 . . ?
N2 C16 H16A 109.5 . . ?
N2 C16 H16B 109.5 . . ?
H16A C16 H16B 109.5 . . ?
N2 C16 H16C 109.5 . . ?
H16A C16 H16C 109.5 . . ?
H16B C16 H16C 109.5 . . ?
N2 C17 H17A 109.5 . . ?
N2 C17 H17B 109.5 . . ?
H17A C17 H17B 109.5 . . ?
N2 C17 H17C 109.5 . . ?
H17A C17 H17C 109.5 . . ?
H17B C17 H17C 109.5 . . ?
N2 C18 H18A 109.5 . . ?
N2 C18 H18B 109.5 . . ?
H18A C18 H18B 109.5 . . ?
N2 C18 H18C 109.5 . . ?
H18A C18 H18C 109.5 . . ?
H18B C18 H18C 109.5 . . ?
C24 C19 C20 118.9(10) . . ?
C24 C19 P1 123.1(9) . . ?
C20 C19 P1 118.0(9) . . ?
C21 C20 C19 122.0(12) . . ?
C21 C20 H20A 119.0 . . ?
C19 C20 H20A 119.0 . . ?
C22 C21 C20 118.4(13) . . ?
C22 C21 H21A 120.8 . . ?
C20 C21 H21A 120.8 . . ?
C23 C22 C21 121.7(12) . . ?
C23 C22 H22A 119.2 . . ?
C21 C22 H22A 119.2 . . ?
C22 C23 C24 120.3(13) . . ?
C22 C23 H23A 119.9 . . ?
C24 C23 H23A 119.9 . . ?
C19 C24 C23 118.7(12) . . ?
C19 C24 H24A 120.6 . . ?
C23 C24 H24A 120.6 . . ?
C30 C25 C26 121.1(13) . . ?
C30 C25 P1 120.9(11) . . ?
C26 C25 P1 117.9(10) . . ?
C25 C26 C27 118.8(16) . . ?
C25 C26 H26 120.6 . . ?
C27 C26 H26 120.6 . . ?
C28 C27 C26 116.2(18) . . ?
C28 C27 H27A 121.9 . . ?
C26 C27 H27A 121.9 . . ?
C29 C28 C27 122.4(18) . . ?
C29 C28 H28A 118.8 . . ?
C27 C28 H28A 118.8 . . ?
C28 C29 C30 122.2(19) . . ?
C28 C29 H29A 118.9 . . ?
C30 C29 H29A 118.9 . . ?
C29 C30 C25 119.1(16) . . ?
C29 C30 H30A 120.5 . . ?
C25 C30 H30A 120.5 . . ?
C32 C31 C36 119.7(11) . . ?
C32 C31 P2 123.2(9) . . ?
C36 C31 P2 117.1(9) . . ?
C31 C32 C33 120.6(11) . . ?
C31 C32 H32A 119.7 . . ?
C33 C32 H32A 119.7 . . ?
C32 C33 C34 119.8(12) . . ?
C32 C33 H33A 120.1 . . ?
C34 C33 H33A 120.1 . . ?
C35 C34 C33 119.5(12) . . ?
C35 C34 H34A 120.2 . . ?
C33 C34 H34A 120.2 . . ?
C36 C35 C34 118.5(12) . . ?
C36 C35 H35A 120.7 . . ?
C34 C35 H35A 120.7 . . ?
C31 C36 C35 121.8(12) . . ?
C31 C36 H36 119.1 . . ?
C35 C36 H36 119.1 . . ?
C38 C37 C42 120.1(13) . . ?
C38 C37 P2 119.5(11) . . ?
C42 C37 P2 120.4(10) . . ?
C39 C38 C37 121.0(17) . . ?
C39 C38 H38A 119.5 . . ?
C37 C38 H38A 119.5 . . ?
C40 C39 C38 120.9(18) . . ?
C40 C39 H39A 119.5 . . ?
C38 C39 H39A 119.5 . . ?
C39 C40 C41 119.8(16) . . ?
C39 C40 H40A 120.1 . . ?
C41 C40 H40A 120.1 . . ?
C40 C41 C42 120.9(16) . . ?
C40 C41 H41A 119.5 . . ?
C42 C41 H41A 119.5 . . ?
C37 C42 C41 117.2(16) . . ?
C37 C42 H42A 121.4 . . ?
C41 C42 H42A 121.4 . . ?
C44 C43 P1 110.0(8) . . ?
C44 C43 H43A 109.7 . . ?
P1 C43 H43A 109.7 . . ?
C44 C43 H43B 109.7 . . ?
P1 C43 H43B 109.7 . . ?
H43A C43 H43B 108.2 . . ?
C43 C44 C45 113.9(10) . . ?
C43 C44 H44A 108.8 . . ?
C45 C44 H44A 108.8 . . ?
C43 C44 H44B 108.8 . . ?
C45 C44 H44B 108.8 . . ?
H44A C44 H44B 107.7 . . ?
C44 C45 P2 108.8(8) . . ?
C44 C45 H45A 109.9 . . ?
P2 C45 H45A 109.9 . . ?
C44 C45 H45B 109.9 . . ?
P2 C45 H45B 109.9 . . ?
H45A C45 H45B 108.3 . . ?
C8 N1 C9 105.7(10) . . ?
C8 N1 C4 111.2(9) . . ?
C9 N1 C4 112.9(9) . . ?
C8 N1 C7 108.1(9) . . ?
C9 N1 C7 111.1(9) . . ?
C4 N1 C7 107.7(9) . . ?
C18 N2 C13 111.1(11) . . ?
C18 N2 C16 109.8(10) . . ?
C13 N2 C16 111.4(10) . . ?
C18 N2 C17 109.8(11) . . ?
C13 N2 C17 110.8(9) . . ?
C16 N2 C17 103.7(12) . . ?
H1A O1 H1B 104.6 . . ?
H4A O4 H4B 104.4 . . ?
H3A O3 H3B 103.9 . . ?

loop_
_geom_bond_atom_site_label_1
_geom_bond_atom_site_label_2
_geom_bond_distance
_geom_bond_site_symmetry_2
_geom_bond_publ_flag
Au1 P1 2.283(3) . ?
Au1 S1 2.314(3) . ?
Au1 Au2 3.1080(12) 1_455 ?
Au2 P2 2.280(3) . ?
Au2 S2 2.323(3) . ?
Au2 Au1 3.1080(12) 1_655 ?
S1 C1 1.783(10) . ?
S2 C10 1.771(11) . ?
P1 C43 1.818(11) . ?
P1 C19 1.822(10) . ?
P1 C25 1.830(13) . ?
P2 C37 1.804(12) . ?
P2 C31 1.805(11) . ?
P2 C45 1.819(11) . ?
C1 C6 1.391(14) . ?
C1 C2 1.394(14) . ?
C2 C3 1.341(14) . ?
C2 H2C 0.9400 . ?
C3 C4 1.375(14) . ?
C3 H3C 0.9400 . ?
C4 C5 1.383(15) . ?
C4 N1 1.513(14) . ?
C5 C6 1.363(15) . ?
C5 H5A 0.9400 . ?
C6 H6A 0.9400 . ?
C7 N1 1.545(14) . ?
C7 H7A 0.9700 . ?
C7 H7B 0.9700 . ?
C7 H7C 0.9700 . ?
C8 N1 1.502(14) . ?
C8 H8A 0.9700 . ?
C8 H8B 0.9700 . ?
C8 H8C 0.9700 . ?
C9 N1 1.510(15) . ?
C9 H9A 0.9700 . ?
C9 H9B 0.9700 . ?
C9 H9C 0.9700 . ?
C10 C11 1.363(15) . ?
C10 C15 1.390(14) . ?
C11 C12 1.401(15) . ?
C11 H11A 0.9400 . ?
C12 C13 1.396(14) . ?
C12 H12A 0.9400 . ?
C13 C14 1.319(15) . ?
C13 N2 1.486(14) . ?
C14 C15 1.368(15) . ?
C14 H14A 0.9400 . ?
C15 H15A 0.9400 . ?
C16 N2 1.519(15) . ?
C16 H16A 0.9700 . ?
C16 H16B 0.9700 . ?
C16 H16C 0.9700 . ?
C17 N2 1.532(17) . ?
C17 H17A 0.9700 . ?
C17 H17B 0.9700 . ?
C17 H17C 0.9700 . ?
C18 N2 1.431(15) . ?
C18 H18A 0.9700 . ?
C18 H18B 0.9700 . ?
C18 H18C 0.9700 . ?
C19 C24 1.354(15) . ?
C19 C20 1.400(14) . ?
C20 C21 1.369(15) . ?
C20 H20A 0.9400 . ?
C21 C22 1.352(19) . ?
C21 H21A 0.9400 . ?
C22 C23 1.351(18) . ?
C22 H22A 0.9400 . ?
C23 C24 1.422(15) . ?
C23 H23A 0.9400 . ?
C24 H24A 0.9400 . ?
C25 C30 1.371(17) . ?
C25 C26 1.383(18) . ?
C26 C27 1.43(2) . ?
C26 H26 0.9400 . ?
C27 C28 1.41(3) . ?
C27 H27A 0.9400 . ?
C28 C29 1.30(3) . ?
C28 H28A 0.9400 . ?
C29 C30 1.361(19) . ?
C29 H29A 0.9400 . ?
C30 H30A 0.9400 . ?
C31 C32 1.355(14) . ?
C31 C36 1.373(15) . ?
C32 C33 1.378(15) . ?
C32 H32A 0.9400 . ?
C33 C34 1.401(18) . ?
C33 H33A 0.9400 . ?
C34 C35 1.387(18) . ?
C34 H34A 0.9400 . ?
C35 C36 1.378(15) . ?
C35 H35A 0.9400 . ?
C36 H36 0.9400 . ?
C37 C38 1.365(17) . ?
C37 C42 1.396(18) . ?
C38 C39 1.36(2) . ?
C38 H38A 0.9400 . ?
C39 C40 1.36(2) . ?
C39 H39A 0.9400 . ?
C40 C41 1.36(2) . ?
C40 H40A 0.9400 . ?
C41 C42 1.422(19) . ?
C41 H41A 0.9400 . ?
C42 H42A 0.9400 . ?
C43 C44 1.525(14) . ?
C43 H43A 0.9800 . ?
C43 H43B 0.9800 . ?
C44 C45 1.536(14) . ?
C44 H44A 0.9800 . ?
C44 H44B 0.9800 . ?
C45 H45A 0.9800 . ?
C45 H45B 0.9800 . ?
O1 H1A 0.8503 . ?
O1 H1B 0.8500 . ?
O4 H4A 0.8499 . ?
O4 H4B 0.8500 . ?
O3 H3A 0.8501 . ?
O3 H3B 0.8499 . ?
O5 C46 1.34(5) . ?

loop_
_geom_hbond_atom_site_label_D
_geom_hbond_atom_site_label_H
_geom_hbond_atom_site_label_A
_geom_hbond_distance_DH
_geom_hbond_distance_HA
_geom_hbond_distance_DA
_geom_hbond_angle_DHA
_geom_hbond_site_symmetry_A
O1 H1B Cl1 0.85 2.42 3.197(10) 151.9 2_455
O4 H4B O2 0.85 1.93 2.75(2) 160.5 .
C7 H7C Cl2 0.97 2.76 3.681(12) 158.6 1_655
C45 H45B Cl1 0.98 2.70 3.607(13) 153.8 1_655
C12 H12A Cl1 0.94 2.68 3.609(13) 170.8 2
C16 H16A O1 0.97 2.44 3.378(18) 162.4 .
C18 H18C Cl1 0.97 2.78 3.717(15) 162.0 2
O1 H1A O2 0.85 2.19 2.818(16) 130.8 3_576
O4 H4A Cl2 0.85 2.62 3.24(2) 131.3 3_576
O3 H3A Cl2 0.85 2.72 3.163(14) 113.7 1_455
